data_7058519
loop_
_publ_author_name
'Sasaki, Isabelle'
'Amabilino, Silvia'
'Mallet-Ladeira, Sonia'
'Tass\'e, Marine'
'Sournia-Saquet, Alix'
'Lacroix, Pascal G.'
'Malfant, Isabelle'

_publ_section_title
;
 Further studies on the photoreactivities of ruthenium--nitrosyl complexes
 with terpyridyl ligands
;
_journal_issue 28
_journal_name_full 'New Journal of Chemistry'
_journal_page_first 11241
_journal_paper_doi 10.1039/C9NJ02398D
_journal_volume 43
_journal_year 2019
_chemical_compound_source 'synthesis as described'
_chemical_formula_moiety 'C25 H24 Cl2 N5 O Ru, C2 F3 O2'
_chemical_formula_sum 'C27 H24 Cl2 F3 N5 O3 Ru'
_chemical_formula_weight 695.48
_space_group_IT_number 60
_space_group_name_Hall '-P 2n 2ab'
_space_group_name_H-M_alt 'P b c n'
_symmetry_cell_setting orthorhombic
_symmetry_Int_Tables_number 60
_symmetry_space_group_name_Hall '-P 2n 2ab'
_symmetry_space_group_name_H-M 'P b c n'
_atom_sites_solution_hydrogens geom
_audit_update_record
;
2019-04-23 deposited with the CCDC.    2019-06-21 downloaded from the CCDC.
;
_cell_angle_alpha 90
_cell_angle_beta 90
_cell_angle_gamma 90
_cell_formula_units_Z 8
_cell_length_a 25.0164(18)
_cell_length_b 15.6581(11)
_cell_length_c 14.4095(11)
_cell_measurement_reflns_used 9672
_cell_measurement_temperature 100(2)
_cell_measurement_theta_max 23.20
_cell_measurement_theta_min 2.52
_cell_volume 5644.3(7)
_computing_cell_refinement 'APEX2 and SAINT'
_computing_data_collection APEX2
_computing_data_reduction SAINT
_computing_molecular_graphics 'Ortep-3 for Windows (Farrugia, 1997)'
_computing_publication_material 'WinGX publication routines (Farrugia, 1999)'
_computing_structure_refinement 'SHELXL-97 (Sheldrick, 2008)'
_computing_structure_solution 'SHELXT (Sheldrick 2015)'
_diffrn_ambient_temperature 100(2)
_diffrn_measured_fraction_theta_full 1
_diffrn_measured_fraction_theta_max 0.998
_diffrn_measurement_device_type 'Bruker Kappa APEX II Quazar'
_diffrn_measurement_method 'phi and omega scans'
_diffrn_radiation_monochromator 'multilayer optics'
_diffrn_radiation_source 'microfocus sealed tube'
_diffrn_radiation_type MoK\a
_diffrn_radiation_wavelength 0.71073
_diffrn_reflns_av_R_equivalents 0.0624
_diffrn_reflns_av_unetI/netI 0.0283
_diffrn_reflns_Laue_measured_fraction_full 1
_diffrn_reflns_Laue_measured_fraction_max 0.998
_diffrn_reflns_limit_h_max 30
_diffrn_reflns_limit_h_min -31
_diffrn_reflns_limit_k_max 19
_diffrn_reflns_limit_k_min -19
_diffrn_reflns_limit_l_max 18
_diffrn_reflns_limit_l_min -18
_diffrn_reflns_number 96772
_diffrn_reflns_point_group_measured_fraction_full 1
_diffrn_reflns_point_group_measured_fraction_max 0.998
_diffrn_reflns_theta_full 25.242
_diffrn_reflns_theta_max 26.395
_diffrn_reflns_theta_min 1.534
_diffrn_standards_decay_% 0
_diffrn_standards_interval_count 0
_diffrn_standards_interval_time 0
_diffrn_standards_number 0
_exptl_absorpt_coefficient_mu 0.804
_exptl_absorpt_correction_T_max 0.7454
_exptl_absorpt_correction_T_min 0.6802
_exptl_absorpt_correction_type multi-scan
_exptl_absorpt_process_details
;
        [c.f. r.h. blessing, acta cryst. (1995), a51, 33-38]
;
_exptl_crystal_colour orange
_exptl_crystal_density_diffrn 1.637
_exptl_crystal_density_method 'not measured'
_exptl_crystal_description needle
_exptl_crystal_F_000 2800
_exptl_crystal_size_max 0.2
_exptl_crystal_size_mid 0.06
_exptl_crystal_size_min 0.02
_refine_diff_density_max 1.913
_refine_diff_density_min -0.811
_refine_diff_density_rms 0.138
_refine_ls_extinction_method none
_refine_ls_goodness_of_fit_ref 1.076
_refine_ls_hydrogen_treatment constr
_refine_ls_matrix_type full
_refine_ls_number_parameters 520
_refine_ls_number_reflns 5775
_refine_ls_number_restraints 579
_refine_ls_restrained_S_all 1.045
_refine_ls_R_factor_all 0.1138
_refine_ls_R_factor_gt 0.0812
_refine_ls_shift/su_max 0.003
_refine_ls_shift/su_mean 0
_refine_ls_structure_factor_coef Fsqd
_refine_ls_weighting_details 'w=1/[\s^2^(Fo^2^)+(0.0809P)^2^+46.0589P] where P=(Fo^2^+2Fc^2^)/3'
_refine_ls_weighting_scheme calc
_refine_ls_wR_factor_gt 0.2006
_refine_ls_wR_factor_ref 0.226
_reflns_Friedel_coverage 0
_reflns_number_gt 4097
_reflns_number_total 5775
_reflns_threshold_expression 'I > 2\s(I)'
_cod_data_source_file c9nj02398d2.cif
_cod_data_source_block CisNEt2
_cod_depositor_comments 'Adding full bibliography for 7058517--7058520.cif.'
_cod_database_code 7058519

loop_
_symmetry_equiv_pos_as_xyz
'x, y, z'
'-x+1/2, -y+1/2, z+1/2'
'-x, y, -z+1/2'
'x+1/2, -y+1/2, -z'
'-x, -y, -z'
'x-1/2, y-1/2, -z-1/2'
'x, -y, z-1/2'
'-x-1/2, y-1/2, z'

loop_
_atom_site_label
_atom_site_type_symbol
_atom_site_fract_x
_atom_site_fract_y
_atom_site_fract_z
_atom_site_U_iso_or_equiv
_atom_site_adp_type
_atom_site_occupancy
_atom_site_site_symmetry_order
_atom_site_calc_flag
_atom_site_refinement_flags_posn
_atom_site_refinement_flags_adp
_atom_site_refinement_flags_occupancy
_atom_site_disorder_assembly
_atom_site_disorder_group
C1 C 0.6936(4) 0.3572(7) 0.4716(6) 0.067(2) Uani 1 1 d . . . . .
H1 H 0.718195 0.312585 0.484661 0.08 Uiso 1 1 calc R U . . .
C2 C 0.7115(5) 0.4400(7) 0.4697(7) 0.076(3) Uani 1 1 d . . . . .
H2 H 0.74808 0.452559 0.480854 0.091 Uiso 1 1 calc R U . . .
C3 C 0.6761(5) 0.5041(7) 0.4516(6) 0.081(3) Uani 1 1 d . . . . .
H3 H 0.687907 0.561764 0.451522 0.097 Uiso 1 1 calc R U . . .
C4 C 0.6238(5) 0.4859(6) 0.4337(6) 0.067(3) Uani 1 1 d . . . . .
H4 H 0.599042 0.53042 0.421373 0.081 Uiso 1 1 calc R U . . .
C5 C 0.6075(4) 0.4022(5) 0.4338(5) 0.054(2) Uani 1 1 d . . . . .
C6 C 0.5529(3) 0.3724(5) 0.4112(5) 0.0463(18) Uani 1 1 d . . . . .
C7 C 0.5090(4) 0.4225(5) 0.3874(5) 0.053(2) Uani 1 1 d . . . . .
H7 H 0.512223 0.483001 0.386931 0.063 Uiso 1 1 calc R U . . .
C8 C 0.4600(4) 0.3842(5) 0.3642(5) 0.051(2) Uani 1 1 d . . . . .
C9 C 0.4577(3) 0.2937(5) 0.3629(5) 0.0505(19) Uani 1 1 d . . . . .
H9 H 0.425678 0.265561 0.344824 0.061 Uiso 1 1 calc R U . . .
C10 C 0.5022(3) 0.2463(5) 0.3881(5) 0.0447(17) Uani 1 1 d . . . . .
C11 C 0.5057(3) 0.1524(5) 0.3886(5) 0.0469(18) Uani 1 1 d . . . . .
C12 C 0.4657(3) 0.0994(5) 0.3594(5) 0.0518(19) Uani 1 1 d . . . . .
H12 H 0.432365 0.12195 0.339194 0.062 Uiso 1 1 calc R U . . .
C13 C 0.4748(4) 0.0112(5) 0.3598(6) 0.056(2) Uani 1 1 d . . . . .
H13 H 0.447587 -0.027233 0.340428 0.067 Uiso 1 1 calc R U . . .
C14 C 0.5236(4) -0.0191(5) 0.3887(6) 0.061(2) Uani 1 1 d . . . . .
H14 H 0.53042 -0.078811 0.388487 0.074 Uiso 1 1 calc R U . . .
C15 C 0.5621(4) 0.0356(5) 0.4173(6) 0.052(2) Uani 1 1 d . . . . .
H15 H 0.595536 0.013587 0.437387 0.063 Uiso 1 1 calc R U . . .
C16 C 0.4118(4) 0.4327(5) 0.3410(5) 0.054(2) Uani 1 1 d . . . . .
C17 C 0.4150(4) 0.5187(6) 0.3140(6) 0.063(2) Uani 1 1 d . . . . .
H17 H 0.448791 0.546144 0.311519 0.076 Uiso 1 1 calc R U . . .
C18 C 0.3691(4) 0.5641(6) 0.2910(6) 0.067(3) Uani 1 1 d . . . . .
H18 H 0.372267 0.622005 0.27213 0.08 Uiso 1 1 calc R U . . .
C19 C 0.3181(4) 0.5261(6) 0.2951(7) 0.070(3) Uani 1 1 d . . . . .
C20 C 0.3158(4) 0.4402(6) 0.3241(7) 0.071(3) Uani 1 1 d . . . . .
H20 H 0.282143 0.412384 0.329017 0.085 Uiso 1 1 calc R U . . .
C21 C 0.3619(4) 0.3962(6) 0.3455(6) 0.063(2) Uani 1 1 d . . . . .
H21 H 0.359047 0.338171 0.364227 0.076 Uiso 1 1 calc R U . . .
C22 C 0.2741(4) 0.6540(6) 0.2297(7) 0.078(3) Uani 1 1 d . . . . .
H22A H 0.243876 0.659499 0.185693 0.094 Uiso 1 1 calc R U . . .
H22B H 0.307648 0.65831 0.193589 0.094 Uiso 1 1 calc R U . . .
C23 C 0.2718(4) 0.7266(6) 0.2984(7) 0.075(3) Uani 1 1 d . . . . .
H23A H 0.242614 0.716591 0.342422 0.112 Uiso 1 1 calc R U . . .
H23B H 0.265519 0.780292 0.26521 0.112 Uiso 1 1 calc R U . . .
H23C H 0.305752 0.729986 0.332049 0.112 Uiso 1 1 calc R U . . .
C27 C 0.3955(16) 0.240(2) 0.578(4) 0.096(2) Uani 0.32 1 d D U P A 1
O2 O 0.3952(12) 0.3227(14) 0.590(2) 0.097(3) Uani 0.32 1 d D U P A 1
O3 O 0.4404(11) 0.1990(14) 0.5703(19) 0.095(3) Uani 0.32 1 d D U P A 1
C26 C 0.3493(12) 0.1875(18) 0.541(2) 0.098(2) Uani 0.32 1 d D U P A 1
F1 F 0.3624(10) 0.1384(14) 0.4712(16) 0.103(3) Uani 0.32 1 d D U P A 1
F2 F 0.3099(9) 0.2405(13) 0.5116(17) 0.100(3) Uani 0.32 1 d D U P A 1
F3 F 0.3306(10) 0.1321(14) 0.5966(17) 0.106(3) Uani 0.32 1 d . U P A 1
C27' C 0.4484(10) 0.2847(13) 0.599(2) 0.095(2) Uani 0.43 1 d D U P B 2
O2' O 0.4713(9) 0.3599(9) 0.6164(15) 0.115(4) Uani 0.43 1 d D U P B 2
O3' O 0.4841(8) 0.2256(9) 0.5954(13) 0.088(3) Uani 0.43 1 d D U P B 2
C26' C 0.3951(12) 0.2440(17) 0.579(2) 0.096(2) Uani 0.43 1 d D U P B 2
F1' F 0.3587(7) 0.2979(9) 0.5493(11) 0.098(2) Uani 0.43 1 d D U P B 2
F2' F 0.3726(7) 0.2118(10) 0.6581(11) 0.101(3) Uani 0.43 1 d D U P B 2
F3' F 0.3942(7) 0.1793(10) 0.5221(12) 0.099(2) Uani 0.43 1 d D U P B 2
C27" C 0.3910(18) 0.231(2) 0.574(3) 0.096(2) Uani 0.25 1 d D U P C 3
O2" O 0.4020(16) 0.3110(17) 0.558(2) 0.095(3) Uani 0.25 1 d D U P C 3
O3" O 0.4022(15) 0.1878(19) 0.648(2) 0.097(3) Uani 0.25 1 d D U P C 3
C26" C 0.3447(15) 0.1831(19) 0.529(2) 0.098(2) Uani 0.25 1 d D U P C 3
F1" F 0.3533(12) 0.1004(14) 0.528(2) 0.102(3) Uani 0.25 1 d D U P C 3
F2" F 0.3432(12) 0.1997(16) 0.4375(16) 0.101(3) Uani 0.25 1 d D U P C 3
F3" F 0.3021(11) 0.2042(16) 0.573(2) 0.103(3) Uani 0.25 1 d D U P C 3
N1 N 0.5903(3) 0.2166(4) 0.5760(5) 0.0578(19) Uani 1 1 d . . . . .
N2 N 0.6424(3) 0.3378(4) 0.4554(4) 0.0493(15) Uani 1 1 d . . . . .
N3 N 0.5477(3) 0.2865(4) 0.4130(4) 0.0453(14) Uani 1 1 d . . . . .
N4 N 0.5538(3) 0.1213(4) 0.4179(4) 0.0442(14) Uani 1 1 d . . . . .
N5 N 0.2717(4) 0.5701(5) 0.2736(7) 0.091(3) Uani 1 1 d D . . . .
C24 C 0.2172(6) 0.5378(10) 0.3061(10) 0.062(5) Uani 0.68(2) 1 d D U P D 1
H24A H 0.221266 0.502668 0.362802 0.074 Uiso 0.68(2) 1 calc R U P D 1
H24B H 0.193374 0.586474 0.320399 0.074 Uiso 0.68(2) 1 calc R U P D 1
C25 C 0.1941(7) 0.4851(10) 0.2291(10) 0.075(5) Uani 0.68(2) 1 d D U P D 1
H25A H 0.193178 0.518974 0.171902 0.113 Uiso 0.68(2) 1 calc R U P D 1
H25B H 0.157667 0.467623 0.245523 0.113 Uiso 0.68(2) 1 calc R U P D 1
H25C H 0.216234 0.434258 0.219419 0.113 Uiso 0.68(2) 1 calc R U P D 1
C24' C 0.2270(10) 0.522(2) 0.228(2) 0.080(10) Uani 0.32(2) 1 d D U P D 2
H24C H 0.238771 0.4652 0.206338 0.096 Uiso 0.32(2) 1 calc R U P D 2
H24D H 0.212259 0.554496 0.174328 0.096 Uiso 0.32(2) 1 calc R U P D 2
C25' C 0.1869(15) 0.516(3) 0.305(3) 0.104(15) Uani 0.32(2) 1 d D U P D 2
H25D H 0.205182 0.498109 0.362547 0.156 Uiso 0.32(2) 1 calc R U P D 2
H25E H 0.159701 0.472978 0.289375 0.156 Uiso 0.32(2) 1 calc R U P D 2
H25F H 0.169753 0.571113 0.315029 0.156 Uiso 0.32(2) 1 calc R U P D 2
Ru1 Ru 0.60876(3) 0.21668(4) 0.45267(4) 0.0477(2) Uani 1 1 d . . . . .
Cl1 Cl 0.63415(8) 0.21048(13) 0.29806(14) 0.0524(5) Uani 1 1 d . . . . .
Cl2 Cl 0.68467(10) 0.13022(16) 0.49291(17) 0.0722(7) Uani 1 1 d . . . . .
O1 O 0.5900(4) 0.2071(6) 0.6485(7) 0.108(3) Uani 1 1 d . . . . .

loop_
_atom_site_aniso_label
_atom_site_aniso_U_11
_atom_site_aniso_U_22
_atom_site_aniso_U_33
_atom_site_aniso_U_23
_atom_site_aniso_U_13
_atom_site_aniso_U_12
C1 0.081(6) 0.075(6) 0.045(5) 0.002(4) -0.009(4) -0.009(5)
C2 0.093(7) 0.082(7) 0.053(6) 0.006(5) -0.011(5) -0.026(6)
C3 0.139(10) 0.061(6) 0.043(5) 0.002(4) -0.013(6) -0.030(7)
C4 0.112(8) 0.047(5) 0.043(5) -0.003(4) 0.011(5) -0.002(5)
C5 0.088(6) 0.045(4) 0.030(4) 0.002(3) 0.003(4) 0.005(4)
C6 0.062(5) 0.041(4) 0.036(4) -0.003(3) 0.001(3) 0.015(3)
C7 0.082(6) 0.043(4) 0.032(4) 0.002(3) 0.009(4) 0.024(4)
C8 0.074(5) 0.050(4) 0.030(4) -0.001(3) 0.006(4) 0.030(4)
C9 0.061(5) 0.056(5) 0.035(4) -0.004(3) 0.001(3) 0.021(4)
C10 0.054(4) 0.048(4) 0.032(4) -0.002(3) 0.007(3) 0.018(4)
C11 0.060(5) 0.044(4) 0.037(4) 0.000(3) 0.011(3) 0.013(4)
C12 0.062(5) 0.057(5) 0.036(4) 0.007(4) 0.010(4) 0.009(4)
C13 0.078(6) 0.045(4) 0.045(5) 0.008(4) 0.009(4) 0.001(4)
C14 0.096(7) 0.042(4) 0.046(5) 0.008(4) 0.018(5) 0.015(5)
C15 0.069(5) 0.039(4) 0.048(4) 0.006(3) 0.009(4) 0.018(4)
C16 0.072(6) 0.055(5) 0.035(4) 0.001(4) 0.004(4) 0.025(4)
C17 0.080(6) 0.062(5) 0.048(5) 0.013(4) 0.018(4) 0.036(5)
C18 0.096(7) 0.058(5) 0.047(5) 0.009(4) 0.006(5) 0.028(5)
C19 0.084(7) 0.061(5) 0.064(6) 0.004(5) -0.012(5) 0.030(5)
C20 0.082(7) 0.059(5) 0.071(6) -0.001(5) -0.016(5) 0.027(5)
C21 0.084(7) 0.054(5) 0.052(5) 0.000(4) -0.007(5) 0.029(5)
C22 0.088(7) 0.072(6) 0.073(7) 0.009(5) -0.013(5) 0.030(6)
C23 0.090(7) 0.069(6) 0.065(6) 0.010(5) -0.004(5) 0.009(5)
C27 0.125(5) 0.068(4) 0.094(4) 0.003(3) 0.013(4) 0.014(4)
O2 0.126(6) 0.068(5) 0.097(6) 0.005(5) 0.013(5) 0.016(5)
O3 0.124(6) 0.067(5) 0.094(6) 0.003(5) 0.013(5) 0.013(5)
C26 0.126(5) 0.071(4) 0.096(5) 0.002(3) 0.014(4) 0.011(4)
F1 0.130(6) 0.078(5) 0.101(6) -0.008(5) 0.015(5) 0.005(5)
F2 0.125(6) 0.074(5) 0.101(6) 0.005(5) 0.010(5) 0.004(5)
F3 0.135(6) 0.079(5) 0.104(6) 0.005(5) 0.019(5) 0.007(5)
C27' 0.127(5) 0.064(4) 0.095(5) 0.003(4) 0.014(4) 0.015(4)
O2' 0.192(10) 0.040(6) 0.112(9) -0.008(7) 0.011(9) 0.011(6)
O3' 0.120(7) 0.054(6) 0.090(7) 0.003(6) 0.015(7) 0.016(6)
C26' 0.125(5) 0.068(4) 0.094(4) 0.004(3) 0.014(4) 0.015(4)
F1' 0.125(6) 0.072(4) 0.097(5) 0.007(4) 0.012(5) 0.018(4)
F2' 0.127(6) 0.081(5) 0.094(5) 0.011(4) 0.015(5) 0.010(5)
F3' 0.126(6) 0.072(4) 0.099(5) 0.000(4) 0.011(5) 0.010(4)
C27" 0.125(5) 0.068(4) 0.094(4) 0.004(3) 0.013(4) 0.014(4)
O2" 0.123(6) 0.066(5) 0.094(6) 0.005(5) 0.013(6) 0.016(5)
O3" 0.127(6) 0.069(5) 0.094(6) 0.005(5) 0.014(5) 0.015(5)
C26" 0.126(5) 0.071(4) 0.097(5) 0.002(3) 0.014(4) 0.012(4)
F1" 0.132(6) 0.073(5) 0.101(6) 0.001(5) 0.011(6) 0.010(5)
F2" 0.129(6) 0.076(5) 0.099(6) 0.004(5) 0.009(5) 0.002(5)
F3" 0.127(6) 0.079(6) 0.102(6) -0.003(6) 0.013(6) 0.009(6)
N1 0.105(6) 0.037(3) 0.031(3) 0.003(3) -0.021(4) 0.004(4)
N2 0.062(4) 0.049(4) 0.037(3) -0.001(3) -0.005(3) 0.001(3)
N3 0.054(4) 0.041(3) 0.041(3) 0.001(3) 0.008(3) 0.014(3)
N4 0.056(4) 0.040(3) 0.037(3) 0.001(3) 0.006(3) 0.013(3)
N5 0.088(6) 0.063(5) 0.121(8) 0.013(5) -0.026(6) 0.030(5)
C24 0.077(11) 0.060(9) 0.050(8) 0.001(6) -0.010(8) 0.019(8)
C25 0.100(13) 0.069(10) 0.057(9) 0.009(7) -0.025(9) 0.012(8)
C24' 0.08(2) 0.09(2) 0.071(19) 0.024(17) -0.021(16) 0.026(17)
C25' 0.14(3) 0.12(3) 0.05(2) 0.04(2) 0.00(2) 0.03(3)
Ru1 0.0553(4) 0.0432(4) 0.0445(4) 0.0025(3) 0.0009(3) 0.0149(3)
Cl1 0.0522(11) 0.0576(11) 0.0474(10) 0.0012(9) 0.0049(8) 0.0142(9)
Cl2 0.0784(15) 0.0772(15) 0.0610(14) 0.0022(12) -0.0065(12) 0.0243(13)
O1 0.135(8) 0.106(7) 0.083(6) 0.001(5) 0.013(6) 0.012(6)

loop_
_atom_type_symbol
_atom_type_description
_atom_type_scat_dispersion_real
_atom_type_scat_dispersion_imag
_atom_type_scat_source
C C 0.0033 0.0016 'International Tables Vol C Tables 4.2.6.8 and 6.1.1.4'
H H 0 0 'International Tables Vol C Tables 4.2.6.8 and 6.1.1.4'
F F 0.0171 0.0103 'International Tables Vol C Tables 4.2.6.8 and 6.1.1.4'
N N 0.0061 0.0033 'International Tables Vol C Tables 4.2.6.8 and 6.1.1.4'
P P 0.1023 0.0942 'International Tables Vol C Tables 4.2.6.8 and 6.1.1.4'
Ru Ru -1.2594 0.8363 'International Tables Vol C Tables 4.2.6.8 and 6.1.1.4'
Cl Cl 0.1484 0.1585 'International Tables Vol C Tables 4.2.6.8 and 6.1.1.4'
O O 0.0106 0.006 'International Tables Vol C Tables 4.2.6.8 and 6.1.1.4'

loop_
_geom_angle_atom_site_label_1
_geom_angle_atom_site_label_2
_geom_angle_atom_site_label_3
_geom_angle
N2 C1 C2 121.6(10)
N2 C1 H1 119.2
C2 C1 H1 119.2
C3 C2 C1 119.2(10)
C3 C2 H2 120.4
C1 C2 H2 120.4
C4 C3 C2 120.3(10)
C4 C3 H3 119.8
C2 C3 H3 119.8
C3 C4 C5 119.0(10)
C3 C4 H4 120.5
C5 C4 H4 120.5
N2 C5 C4 121.0(9)
N2 C5 C6 113.9(7)
C4 C5 C6 125.1(8)
N3 C6 C7 119.3(8)
N3 C6 C5 113.6(7)
C7 C6 C5 127.2(7)
C6 C7 C8 120.4(7)
C6 C7 H7 119.8
C8 C7 H7 119.8
C7 C8 C9 117.8(7)
C7 C8 C16 123.5(7)
C9 C8 C16 118.7(8)
C10 C9 C8 119.8(8)
C10 C9 H9 120.1
C8 C9 H9 120.1
N3 C10 C9 119.9(7)
N3 C10 C11 114.5(7)
C9 C10 C11 125.6(8)
N4 C11 C12 121.6(7)
N4 C11 C10 114.2(7)
C12 C11 C10 124.2(7)
C11 C12 C13 118.6(8)
C11 C12 H12 120.7
C13 C12 H12 120.7
C14 C13 C12 119.1(8)
C14 C13 H13 120.4
C12 C13 H13 120.4
C15 C14 C13 120.4(8)
C15 C14 H14 119.8
C13 C14 H14 119.8
C14 C15 N4 121.3(8)
C14 C15 H15 119.4
N4 C15 H15 119.4
C21 C16 C17 117.7(8)
C21 C16 C8 121.4(8)
C17 C16 C8 120.9(9)
C18 C17 C16 120.7(10)
C18 C17 H17 119.7
C16 C17 H17 119.7
C17 C18 C19 121.5(9)
C17 C18 H18 119.3
C19 C18 H18 119.3
N5 C19 C20 120.5(10)
N5 C19 C18 122.7(9)
C20 C19 C18 116.8(8)
C21 C20 C19 120.6(10)
C21 C20 H20 119.7
C19 C20 H20 119.7
C16 C21 C20 122.7(9)
C16 C21 H21 118.6
C20 C21 H21 118.6
N5 C22 C23 113.1(9)
N5 C22 H22A 109
C23 C22 H22A 109
N5 C22 H22B 109
C23 C22 H22B 109
H22A C22 H22B 107.8
C22 C23 H23A 109.5
C22 C23 H23B 109.5
H23A C23 H23B 109.5
C22 C23 H23C 109.5
H23A C23 H23C 109.5
H23B C23 H23C 109.5
O3 C27 O2 120(3)
O3 C27 C26 112(2)
O2 C27 C26 125(2)
F3 C26 F1 100(2)
F3 C26 F2 110(3)
F1 C26 F2 107(2)
F3 C26 C27 116(3)
F1 C26 C27 113(3)
F2 C26 C27 110(2)
O3' C27' O2' 110(2)
O3' C27' C26' 108(2)
O2' C27' C26' 142(2)
F3' C26' F1' 106(2)
F3' C26' F2' 103(2)
F1' C26' F2' 103(2)
F3' C26' C27' 118(3)
F1' C26' C27' 114(2)
F2' C26' C27' 111(2)
O3" C27" O2" 127(3)
O3" C27" C26" 105(2)
O2" C27" C26" 124(3)
F3" C26" F1" 114(3)
F3" C26" F2" 114(3)
F1" C26" F2" 100(2)
F3" C26" C27" 107(3)
F1" C26" C27" 112(2)
F2" C26" C27" 110(3)
O1 N1 Ru1 163.7(9)
C1 N2 C5 118.8(8)
C1 N2 Ru1 126.8(6)
C5 N2 Ru1 114.3(6)
C10 N3 C6 122.8(6)
C10 N3 Ru1 118.3(5)
C6 N3 Ru1 118.9(6)
C15 N4 C11 119.0(7)
C15 N4 Ru1 127.4(6)
C11 N4 Ru1 113.5(5)
C19 N5 C22 120.7(10)
C19 N5 C24' 118.4(14)
C22 N5 C24' 106.8(14)
C19 N5 C24 121.0(10)
C22 N5 C24 117.9(9)
C25 C24 N5 107.5(12)
C25 C24 H24A 110.2
N5 C24 H24A 110.2
C25 C24 H24B 110.2
N5 C24 H24B 110.2
H24A C24 H24B 108.5
C24 C25 H25A 109.5
C24 C25 H25B 109.5
H25A C25 H25B 109.5
C24 C25 H25C 109.5
H25A C25 H25C 109.5
H25B C25 H25C 109.5
N5 C24' C25' 102(2)
N5 C24' H24C 111.4
C25' C24' H24C 111.4
N5 C24' H24D 111.4
C25' C24' H24D 111.4
H24C C24' H24D 109.3
C24' C25' H25D 109.5
C24' C25' H25E 109.5
H25D C25' H25E 109.5
C24' C25' H25F 109.5
H25D C25' H25F 109.5
H25E C25' H25F 109.5
N1 Ru1 N3 94.9(3)
N1 Ru1 N2 94.8(3)
N3 Ru1 N2 79.2(3)
N1 Ru1 N4 93.8(3)
N3 Ru1 N4 79.4(3)
N2 Ru1 N4 157.5(2)
N1 Ru1 Cl1 177.2(2)
N3 Ru1 Cl1 87.52(18)
N2 Ru1 Cl1 86.87(18)
N4 Ru1 Cl1 85.42(17)
N1 Ru1 Cl2 88.0(2)
N3 Ru1 Cl2 177.03(19)
N2 Ru1 Cl2 101.0(2)
N4 Ru1 Cl2 100.09(17)
Cl1 Ru1 Cl2 89.53(8)

loop_
_geom_bond_atom_site_label_1
_geom_bond_atom_site_label_2
_geom_bond_distance
C1 N2 1.338(11)
C1 C2 1.372(14)
C1 H1 0.95
C2 C3 1.363(16)
C2 H2 0.95
C3 C4 1.363(15)
C3 H3 0.95
C4 C5 1.372(12)
C4 H4 0.95
C5 N2 1.368(10)
C5 C6 1.480(12)
C6 N3 1.352(9)
C6 C7 1.393(10)
C7 C8 1.405(12)
C7 H7 0.95
C8 C9 1.420(11)
C8 C16 1.465(11)
C9 C10 1.387(10)
C9 H9 0.95
C10 N3 1.348(10)
C10 C11 1.472(10)
C11 N4 1.365(10)
C11 C12 1.367(12)
C12 C13 1.400(11)
C12 H12 0.95
C13 C14 1.376(12)
C13 H13 0.95
C14 C15 1.352(12)
C14 H14 0.95
C15 N4 1.359(9)
C15 H15 0.95
C16 C21 1.375(13)
C16 C17 1.404(12)
C17 C18 1.389(12)
C17 H17 0.95
C18 C19 1.411(14)
C18 H18 0.95
C19 N5 1.384(12)
C19 C20 1.410(13)
C20 C21 1.378(12)
C20 H20 0.95
C21 H21 0.95
C22 N5 1.459(13)
C22 C23 1.508(13)
C22 H22A 0.99
C22 H22B 0.99
C23 H23A 0.98
C23 H23B 0.98
C23 H23C 0.98
C27 O3 1.30(3)
C27 O2 1.31(3)
C27 C26 1.51(4)
C26 F3 1.27(4)
C26 F1 1.31(3)
C26 F2 1.36(3)
C27' O3' 1.29(3)
C27' O2' 1.33(2)
C27' C26' 1.51(4)
C26' F3' 1.30(3)
C26' F1' 1.31(3)
C26' F2' 1.37(3)
C27" O3" 1.29(3)
C27" O2" 1.30(3)
C27" C26" 1.52(4)
C26" F3" 1.28(4)
C26" F1" 1.31(3)
C26" F2" 1.35(3)
N1 O1 1.055(10)
N1 Ru1 1.836(8)
N2 Ru1 2.075(7)
N3 Ru1 1.964(6)
N4 Ru1 2.090(7)
N5 C24' 1.50(2)
N5 C24 1.527(17)
C24 C25 1.499(17)
C24 H24A 0.99
C24 H24B 0.99
C25 H25A 0.98
C25 H25B 0.98
C25 H25C 0.98
C24' C25' 1.51(2)
C24' H24C 0.99
C24' H24D 0.99
C25' H25D 0.98
C25' H25E 0.98
C25' H25F 0.98
Ru1 Cl1 2.319(2)
Ru1 Cl2 2.403(2)
